data_4518255
loop_
_publ_author_name
'Chen, Yahui'
'Fang, Yu'
'Gu, Hao'
'Qiang, Jian'
'Li, Haidong'
'Fan, Jiangli'
'Cao, Jianfang'
'Wang, Fang'
'Lu, Sheng'
'Chen, Xiaoqiang'

_publ_section_title
;
 Color-Tunable and ESIPT-Inspired Solid Fluorophores Based on
 Benzothiazole Derivatives: Aggregation-Induced Emission, Strong
 Solvatochromic Effect, and White Light Emission
;
_journal_name_full 'ACS Applied Materials &amp; Interfaces'
_journal_paper_doi 10.1021/acsami.0c16585
_journal_year 2020
_chemical_formula_moiety 'C27 H19 Cl3 N4 O2 S'
_chemical_formula_sum 'C27 H19 Cl3 N4 O2 S'
_chemical_formula_weight 569.87
_space_group_crystal_system monoclinic
_space_group_IT_number 11
_space_group_name_Hall '-P 2yb'
_space_group_name_H-M_alt 'P 1 21/m 1'
_atom_sites_solution_hydrogens mixed
_audit_creation_method SHELXL-2018/3
_cell_angle_alpha 90
_cell_angle_beta 95.990(8)
_cell_angle_gamma 90
_cell_formula_units_Z 2
_cell_length_a 13.152(4)
_cell_length_b 6.687(2)
_cell_length_c 15.824(5)
_cell_measurement_reflns_used 4672
_cell_measurement_temperature 293(2)
_cell_measurement_theta_max 27.5952
_cell_measurement_theta_min 3.0465
_cell_volume 1384.1(7)
_computing_cell_refinement 'SAINT (Bruker, 2005)'
_computing_data_collection 'APEX2 (Bruker, 2005)'
_computing_data_reduction SAINT
_computing_molecular_graphics SHELXTL
_computing_publication_material SHELXTL
_computing_structure_refinement 'SHELXL-2014 (Sheldrick, 2014)'
_computing_structure_solution 'SHELXL-2014 (Sheldrick, 2014)'
_diffrn_ambient_temperature 293(2)
_diffrn_measured_fraction_theta_full 0.996
_diffrn_measured_fraction_theta_max 0.994
_diffrn_measurement_device_type 'Bruker APEX2 CCD'
_diffrn_measurement_method '\w scans'
_diffrn_radiation_type MoK\a
_diffrn_radiation_wavelength 0.71073
_diffrn_reflns_av_R_equivalents 0.0715
_diffrn_reflns_av_unetI/netI 0.0588
_diffrn_reflns_Laue_measured_fraction_full 0.996
_diffrn_reflns_Laue_measured_fraction_max 0.994
_diffrn_reflns_limit_h_max 17
_diffrn_reflns_limit_h_min -17
_diffrn_reflns_limit_k_max 8
_diffrn_reflns_limit_k_min -8
_diffrn_reflns_limit_l_max 20
_diffrn_reflns_limit_l_min -20
_diffrn_reflns_number 18372
_diffrn_reflns_point_group_measured_fraction_full 0.996
_diffrn_reflns_point_group_measured_fraction_max 0.994
_diffrn_reflns_theta_full 25.242
_diffrn_reflns_theta_max 27.643
_diffrn_reflns_theta_min 3.115
_diffrn_source 'fine-focus sealed tube'
_exptl_absorpt_coefficient_mu 0.438
_exptl_absorpt_correction_T_max 0.879
_exptl_absorpt_correction_T_min 0.831
_exptl_absorpt_correction_type multi-scan
_exptl_absorpt_process_details 'SADABS (Bruker, 2005)'
_exptl_crystal_colour Red
_exptl_crystal_density_diffrn 1.367
_exptl_crystal_density_method 'not measured'
_exptl_crystal_description Block
_exptl_crystal_F_000 584
_exptl_crystal_size_max 0.16
_exptl_crystal_size_mid 0.12
_exptl_crystal_size_min 0.10
_refine_diff_density_max 0.417
_refine_diff_density_min -0.567
_refine_diff_density_rms 0.073
_refine_ls_extinction_method none
_refine_ls_goodness_of_fit_ref 1.091
_refine_ls_hydrogen_treatment constr
_refine_ls_matrix_type full
_refine_ls_number_parameters 245
_refine_ls_number_reflns 3493
_refine_ls_number_restraints 41
_refine_ls_restrained_S_all 1.128
_refine_ls_R_factor_all 0.1411
_refine_ls_R_factor_gt 0.0935
_refine_ls_shift/su_max 0.000
_refine_ls_shift/su_mean 0.000
_refine_ls_structure_factor_coef Fsqd
_refine_ls_weighting_details 'w=1/[\s^2^(Fo^2^)+(0.1117P)^2^+2.3598P] where P=(Fo^2^+2Fc^2^)/3'
_refine_ls_weighting_scheme calc
_refine_ls_wR_factor_gt 0.2316
_refine_ls_wR_factor_ref 0.2630
_reflns_Friedel_coverage 0.000
_reflns_number_gt 2271
_reflns_number_total 3493
_reflns_threshold_expression 'I > 2\s(I)'
_cod_data_source_file am0c16585_si_007.cif
_cod_data_source_block 1
_cod_original_sg_symbol_H-M 'P 21/m'
_cod_database_code 4518255
_shelx_shelxl_version_number 2018/3
_shelx_space_group_comment
;
The symmetry employed for this shelxl refinement is uniquely defined
by the following loop, which should always be used as a source of
symmetry information in preference to the above space-group names.
They are only intended as comments.
;

loop_
_space_group_symop_operation_xyz
'x, y, z'
'-x, y+1/2, -z'
'-x, -y, -z'
'x, -y-1/2, z'

loop_
_atom_site_label
_atom_site_type_symbol
_atom_site_fract_x
_atom_site_fract_y
_atom_site_fract_z
_atom_site_U_iso_or_equiv
_atom_site_adp_type
_atom_site_occupancy
_atom_site_site_symmetry_order
_atom_site_calc_flag
_atom_site_refinement_flags_posn
_atom_site_refinement_flags_adp
_atom_site_refinement_flags_occupancy
_atom_site_disorder_assembly
_atom_site_disorder_group
S1 S 0.35844(10) 0.750000 -0.15451(8) 0.0334(4) Uani 1 2 d S T P . .
O1 O 0.5015(3) 0.750000 0.1227(2) 0.0392(9) Uani 1 2 d S T P . .
H1C H 0.441484 0.750000 0.102542 0.059 Uiso 1 2 d R U P . .
O2 O 0.8636(3) 0.750000 0.4353(3) 0.0527(11) Uani 1 2 d S T P . .
N1 N 0.3464(3) 0.750000 0.0067(3) 0.0308(9) Uani 1 2 d S T P . .
N2 N 1.0228(6) 0.750000 0.6257(4) 0.079(2) Uani 1 2 d S T P . .
N3 N 1.2227(7) 0.750000 0.4302(6) 0.133(4) Uani 1 2 d S T P . .
N4 N 1.0881(6) 0.750000 0.2196(5) 0.106(3) Uani 1 2 d S T P . .
C1 C 0.2386(4) 0.750000 -0.1197(4) 0.0328(11) Uani 1 2 d S T P . .
C2 C 0.1450(4) 0.750000 -0.1687(4) 0.0465(14) Uani 1 2 d S T P . .
H2 H 0.140284 0.750000 -0.227712 0.056 Uiso 1 2 calc R U P . .
C3 C 0.0584(5) 0.750000 -0.1253(5) 0.064(2) Uani 1 2 d S T P . .
H3 H -0.005917 0.750000 -0.155991 0.077 Uiso 1 2 calc R U P . .
C4 C 0.0659(5) 0.750000 -0.0380(6) 0.070(2) Uani 1 2 d S T P . .
H4 H 0.006457 0.750000 -0.010857 0.084 Uiso 1 2 calc R U P . .
C5 C 0.1595(5) 0.750000 0.0102(5) 0.0538(16) Uani 1 2 d S T P . .
H5 H 0.163902 0.750000 0.069244 0.065 Uiso 1 2 calc R U P . .
C6 C 0.2462(4) 0.750000 -0.0316(4) 0.0342(12) Uani 1 2 d S T P . .
C7 C 0.4117(3) 0.750000 -0.0490(3) 0.0249(10) Uani 1 2 d S T P . .
C8 C 0.5216(3) 0.750000 -0.0269(3) 0.0243(9) Uani 1 2 d S T P . .
C9 C 0.5889(4) 0.750000 -0.0878(3) 0.0361(12) Uani 1 2 d S T P . .
H9 H 0.562791 0.750000 -0.144755 0.043 Uiso 1 2 calc R U P . .
C10 C 0.6937(4) 0.750000 -0.0679(4) 0.0412(13) Uani 1 2 d S T P . .
C11 C 0.7654(5) 0.750000 -0.1373(5) 0.083(3) Uani 1 2 d S T P . .
H11A H 0.827604 0.817470 -0.116878 0.100 Uiso 0.5 1 d R U P . .
H11B H 0.733764 0.817880 -0.186638 0.100 Uiso 0.5 1 d R U P . .
H11C H 0.780544 0.614640 -0.151868 0.100 Uiso 0.5 1 d R U P . .
C12 C 0.7312(4) 0.750000 0.0163(4) 0.0373(12) Uani 1 2 d S T P . .
H12 H 0.801679 0.750000 0.030407 0.045 Uiso 1 2 calc R U P . .
C13 C 0.6681(4) 0.750000 0.0811(3) 0.0287(10) Uani 1 2 d S T P . .
C14 C 0.5621(4) 0.750000 0.0595(3) 0.0264(10) Uani 1 2 d S T P . .
C15 C 0.7072(4) 0.750000 0.1699(3) 0.0318(11) Uani 1 2 d S T P . .
H15 H 0.659375 0.750000 0.209264 0.038 Uiso 1 2 calc R U P . .
C16 C 0.8054(4) 0.750000 0.2004(3) 0.0364(12) Uani 1 2 d S T P . .
H16 H 0.853170 0.750000 0.161048 0.044 Uiso 1 2 calc R U P . .
C17 C 0.8440(4) 0.750000 0.2880(3) 0.0368(12) Uani 1 2 d S T P . .
C18 C 0.7834(5) 0.750000 0.3621(4) 0.0467(15) Uani 1 2 d S T P . .
C19 C 0.7224(4) 0.5606(8) 0.3707(3) 0.0644(14) Uani 1 1 d . . . . .
H19A H 0.668974 0.552240 0.324680 0.097 Uiso 1 1 calc R U . . .
H19B H 0.692986 0.562508 0.423726 0.097 Uiso 1 1 calc R U . . .
H19C H 0.766719 0.446784 0.369224 0.097 Uiso 1 1 calc R U . . .
C21 C 0.9550(5) 0.750000 0.4079(4) 0.0419(13) Uani 1 2 d S T P . .
C22 C 1.0395(5) 0.750000 0.4661(4) 0.0546(17) Uani 1 2 d S T P . .
C23 C 1.0289(6) 0.750000 0.5545(4) 0.0575(18) Uani 1 2 d S T P . .
C24 C 1.1412(7) 0.750000 0.4431(5) 0.078(2) Uani 1 2 d S T P . .
C25 C 0.9452(5) 0.750000 0.3172(4) 0.0446(14) Uani 1 2 d S T P . .
C26 C 1.0263(5) 0.750000 0.2645(5) 0.0618(19) Uani 1 2 d S T P . .
Cl1 Cl 0.3042(8) 0.250000 0.3781(5) 0.246(4) Uani 0.76 2 d DS TU P A 1
Cl1A Cl 0.454(3) 0.250000 0.337(2) 0.312(17) Uani 0.24 2 d DS TU P A 2
Cl2 Cl 0.4356(5) -0.0172(13) 0.2962(4) 0.186(3) Uani 0.5 1 d D U P . .
Cl3 Cl 0.4944(9) 0.152(2) 0.4592(8) 0.221(6) Uani 0.33 1 d D U P A 1
Cl3A Cl 0.4650(17) -0.042(4) 0.4576(14) 0.206(9) Uani 0.17 1 d D U P A 2
C27 C 0.3970(11) 0.083(3) 0.3807(9) 0.141(7) Uani 0.5 1 d D U P A .
H27A H 0.366915 -0.029367 0.406423 0.169 Uiso 0.5 1 d R U P . .

loop_
_atom_site_aniso_label
_atom_site_aniso_U_11
_atom_site_aniso_U_22
_atom_site_aniso_U_33
_atom_site_aniso_U_23
_atom_site_aniso_U_13
_atom_site_aniso_U_12
S1 0.0311(7) 0.0359(7) 0.0322(7) 0.000 -0.0020(5) 0.000
O1 0.0339(19) 0.054(2) 0.0293(19) 0.000 0.0036(15) 0.000
O2 0.054(3) 0.066(3) 0.034(2) 0.000 -0.0124(19) 0.000
N1 0.030(2) 0.028(2) 0.035(2) 0.000 0.0057(18) 0.000
N2 0.106(6) 0.075(5) 0.051(4) 0.000 -0.025(4) 0.000
N3 0.062(5) 0.225(12) 0.108(7) 0.000 -0.011(5) 0.000
N4 0.065(5) 0.184(10) 0.070(5) 0.000 0.013(4) 0.000
C1 0.030(2) 0.019(2) 0.048(3) 0.000 -0.003(2) 0.000
C2 0.036(3) 0.044(3) 0.056(4) 0.000 -0.010(3) 0.000
C3 0.024(3) 0.079(5) 0.088(6) 0.000 -0.003(3) 0.000
C4 0.031(3) 0.086(6) 0.096(6) 0.000 0.020(4) 0.000
C5 0.039(3) 0.059(4) 0.067(4) 0.000 0.016(3) 0.000
C6 0.030(3) 0.023(2) 0.050(3) 0.000 0.007(2) 0.000
C7 0.031(2) 0.015(2) 0.029(2) 0.000 0.0047(19) 0.000
C8 0.030(2) 0.016(2) 0.027(2) 0.000 0.0036(18) 0.000
C9 0.034(3) 0.047(3) 0.026(2) 0.000 -0.001(2) 0.000
C10 0.030(3) 0.059(4) 0.035(3) 0.000 0.005(2) 0.000
C11 0.038(4) 0.163(9) 0.051(4) 0.000 0.014(3) 0.000
C12 0.025(2) 0.039(3) 0.046(3) 0.000 -0.003(2) 0.000
C13 0.031(2) 0.023(2) 0.031(3) 0.000 -0.004(2) 0.000
C14 0.030(2) 0.019(2) 0.031(2) 0.000 0.0036(19) 0.000
C15 0.036(3) 0.022(2) 0.036(3) 0.000 -0.005(2) 0.000
C16 0.044(3) 0.034(3) 0.030(3) 0.000 -0.006(2) 0.000
C17 0.042(3) 0.034(3) 0.032(3) 0.000 -0.009(2) 0.000
C18 0.046(3) 0.055(4) 0.036(3) 0.000 -0.013(3) 0.000
C19 0.063(3) 0.075(3) 0.053(3) 0.013(3) -0.006(2) -0.014(3)
C21 0.051(3) 0.034(3) 0.038(3) 0.000 -0.010(3) 0.000
C22 0.058(4) 0.053(4) 0.047(4) 0.000 -0.024(3) 0.000
C23 0.074(5) 0.047(4) 0.044(4) 0.000 -0.029(3) 0.000
C24 0.067(5) 0.106(7) 0.056(5) 0.000 -0.024(4) 0.000
C25 0.044(3) 0.050(3) 0.036(3) 0.000 -0.012(2) 0.000
C26 0.047(4) 0.089(5) 0.047(4) 0.000 -0.011(3) 0.000
Cl1 0.287(7) 0.284(8) 0.170(5) 0.000 0.042(6) 0.000
Cl1A 0.314(19) 0.317(19) 0.303(19) 0.000 0.019(10) 0.000
Cl2 0.179(5) 0.245(7) 0.140(4) 0.031(5) 0.040(4) 0.038(5)
Cl3 0.212(8) 0.243(11) 0.212(8) -0.019(7) 0.034(7) 0.017(7)
Cl3A 0.207(12) 0.213(12) 0.198(12) 0.019(9) 0.033(9) 0.009(9)
C27 0.133(9) 0.162(11) 0.130(10) -0.005(8) 0.022(8) 0.017(8)

loop_
_atom_type_symbol
_atom_type_description
_atom_type_scat_dispersion_real
_atom_type_scat_dispersion_imag
_atom_type_scat_source
C C 0.0033 0.0016 'International Tables Vol C Tables 4.2.6.8 and 6.1.1.4'
H H 0.0000 0.0000 'International Tables Vol C Tables 4.2.6.8 and 6.1.1.4'
Cl Cl 0.1484 0.1585 'International Tables Vol C Tables 4.2.6.8 and 6.1.1.4'
N N 0.0061 0.0033 'International Tables Vol C Tables 4.2.6.8 and 6.1.1.4'
O O 0.0106 0.0060 'International Tables Vol C Tables 4.2.6.8 and 6.1.1.4'
S S 0.1246 0.1234 'International Tables Vol C Tables 4.2.6.8 and 6.1.1.4'

loop_
_geom_angle_atom_site_label_1
_geom_angle_atom_site_label_2
_geom_angle_atom_site_label_3
_geom_angle
_geom_angle_site_symmetry_1
_geom_angle_site_symmetry_3
_geom_angle_publ_flag
C1 S1 C7 89.1(2) . . ?
C14 O1 H1C 109.5 . . ?
C21 O2 C18 109.9(5) . . ?
C7 N1 C6 111.7(4) . . ?
C2 C1 C6 121.9(5) . . ?
C2 C1 S1 127.7(5) . . ?
C6 C1 S1 110.4(4) . . ?
C1 C2 C3 116.8(6) . . ?
C1 C2 H2 121.6 . . ?
C3 C2 H2 121.6 . . ?
C4 C3 C2 121.3(6) . . ?
C4 C3 H3 119.3 . . ?
C2 C3 H3 119.3 . . ?
C3 C4 C5 121.5(6) . . ?
C3 C4 H4 119.3 . . ?
C5 C4 H4 119.3 . . ?
C6 C5 C4 118.1(7) . . ?
C6 C5 H5 121.0 . . ?
C4 C5 H5 121.0 . . ?
C5 C6 C1 120.4(5) . . ?
C5 C6 N1 125.8(5) . . ?
C1 C6 N1 113.8(5) . . ?
N1 C7 C8 123.4(4) . . ?
N1 C7 S1 115.1(4) . . ?
C8 C7 S1 121.5(3) . . ?
C9 C8 C14 118.2(4) . . ?
C9 C8 C7 121.9(4) . . ?
C14 C8 C7 119.9(4) . . ?
C8 C9 C10 122.7(5) . . ?
C8 C9 H9 118.7 . . ?
C10 C9 H9 118.7 . . ?
C12 C10 C9 118.1(5) . . ?
C12 C10 C11 120.9(5) . . ?
C9 C10 C11 120.9(5) . . ?
C10 C11 H11A 109.1 . . ?
C10 C11 H11B 109.8 . . ?
H11A C11 H11B 109.5 . . ?
C10 C11 H11C 109.5 . . ?
H11A C11 H11C 109.5 . . ?
H11B C11 H11C 109.5 . . ?
C10 C11 H11A 109.1(3) . 4_575 ?
H11A C11 H11A 56.1 . 4_575 ?
H11B C11 H11A 141.1 . 4_575 ?
H11C C11 H11A 56.4 . 4_575 ?
C10 C11 H11B 109.8(3) . 4_575 ?
H11A C11 H11B 141.0 . 4_575 ?
H11B C11 H11B 56.4 . 4_575 ?
H11C C11 H11B 56.1 . 4_575 ?
H11A C11 H11B 109.5 4_575 4_575 ?
C10 C11 H11C 109.478(7) . 4_575 ?
H11A C11 H11C 56.4 . 4_575 ?
H11B C11 H11C 56.1 . 4_575 ?
H11C C11 H11C 141.0 . 4_575 ?
H11A C11 H11C 109.5 4_575 4_575 ?
H11B C11 H11C 109.5 4_575 4_575 ?
C10 C12 C13 122.4(5) . . ?
C10 C12 H12 118.8 . . ?
C13 C12 H12 118.8 . . ?
C12 C13 C14 118.5(4) . . ?
C12 C13 C15 122.7(4) . . ?
C14 C13 C15 118.8(5) . . ?
O1 C14 C13 118.1(4) . . ?
O1 C14 C8 121.8(4) . . ?
C13 C14 C8 120.1(4) . . ?
C16 C15 C13 125.9(5) . . ?
C16 C15 H15 117.0 . . ?
C13 C15 H15 117.0 . . ?
C15 C16 C17 125.9(5) . . ?
C15 C16 H16 117.0 . . ?
C17 C16 H16 117.0 . . ?
C25 C17 C16 124.5(5) . . ?
C25 C17 C18 108.5(5) . . ?
C16 C17 C18 127.0(5) . . ?
O2 C18 C17 102.7(5) . . ?
O2 C18 C19 105.7(3) . 4_575 ?
C17 C18 C19 113.8(3) . 4_575 ?
O2 C18 C19 105.7(3) . . ?
C17 C18 C19 113.8(3) . . ?
C19 C18 C19 113.8(6) 4_575 . ?
C18 C19 H19A 109.5 . . ?
C18 C19 H19B 109.5 . . ?
H19A C19 H19B 109.5 . . ?
C18 C19 H19C 109.5 . . ?
H19A C19 H19C 109.5 . . ?
H19B C19 H19C 109.5 . . ?
O2 C21 C22 118.8(6) . . ?
O2 C21 C25 110.0(5) . . ?
C22 C21 C25 131.2(6) . . ?
C21 C22 C23 120.5(7) . . ?
C21 C22 C24 123.2(6) . . ?
C23 C22 C24 116.3(6) . . ?
N2 C23 C22 178.5(8) . . ?
N3 C24 C22 175.8(9) . . ?
C17 C25 C26 124.6(5) . . ?
C17 C25 C21 108.8(5) . . ?
C26 C25 C21 126.6(5) . . ?
N4 C26 C25 177.1(7) . . ?
C27 Cl1 C27 85.0(15) 4_565 . ?
C27 Cl1A C27 92(2) . 4_565 ?
C27 Cl1A Cl2 141(2) . 4_565 ?
C27 Cl1A Cl2 54.9(6) 4_565 4_565 ?
C27 Cl1A Cl2 54.9(6) . . ?
C27 Cl1A Cl2 141(2) 4_565 . ?
Cl2 Cl1A Cl2 139(2) 4_565 . ?
C27 Cl2 Cl1A 51.1(8) . . ?
Cl3 Cl3 C27 105.3(8) 4_565 . ?
Cl3 Cl3 Cl3 147.8(6) 4_565 3_656 ?
C27 Cl3 Cl3 99.0(10) . 3_656 ?
Cl3A Cl3A C27 130(3) 3_656 . ?
Cl3A Cl3A H27A 145.3 3_656 . ?
C27 Cl3A H27A 35.1 . . ?
Cl1A C27 Cl2 74.0(10) . . ?
Cl2 C27 Cl1 123.5(10) . . ?
Cl1A C27 Cl3A 116.3(19) . . ?
Cl2 C27 Cl3A 101.8(12) . . ?
Cl2 C27 Cl3 115.1(10) . . ?
Cl1 C27 Cl3 108.9(10) . . ?
Cl1A C27 H27A 174.4 . . ?
Cl2 C27 H27A 101.7 . . ?
Cl1 C27 H27A 101.8 . . ?
Cl3A C27 H27A 60.6 . . ?
Cl3 C27 H27A 102.1 . . ?

loop_
_geom_bond_atom_site_label_1
_geom_bond_atom_site_label_2
_geom_bond_distance
_geom_bond_site_symmetry_2
_geom_bond_publ_flag
S1 C1 1.723(5) . ?
S1 C7 1.741(5) . ?
O1 C14 1.342(6) . ?
O1 H1C 0.8199 . ?
O2 C21 1.320(7) . ?
O2 C18 1.483(6) . ?
N1 C7 1.293(6) . ?
N1 C6 1.392(7) . ?
N2 C23 1.138(9) . ?
N3 C24 1.112(11) . ?
N4 C26 1.133(10) . ?
C1 C2 1.384(7) . ?
C1 C6 1.388(8) . ?
C2 C3 1.389(9) . ?
C2 H2 0.9300 . ?
C3 C4 1.375(11) . ?
C3 H3 0.9300 . ?
C4 C5 1.379(10) . ?
C4 H4 0.9300 . ?
C5 C6 1.377(8) . ?
C5 H5 0.9300 . ?
C7 C8 1.451(6) . ?
C8 C9 1.375(7) . ?
C8 C14 1.415(7) . ?
C9 C10 1.382(7) . ?
C9 H9 0.9300 . ?
C10 C12 1.371(8) . ?
C10 C11 1.521(8) . ?
C11 H11A 0.9600 . ?
C11 H11B 0.9600 . ?
C11 H11C 0.9601 . ?
C11 H11A 0.9601 4_575 ?
C11 H11B 0.9600 4_575 ?
C11 H11C 0.9601 4_575 ?
C12 C13 1.386(7) . ?
C12 H12 0.9300 . ?
C13 C14 1.400(6) . ?
C13 C15 1.445(7) . ?
C15 C16 1.331(7) . ?
C15 H15 0.9300 . ?
C16 C17 1.425(7) . ?
C16 H16 0.9300 . ?
C17 C25 1.364(8) . ?
C17 C18 1.486(8) . ?
C18 C19 1.512(6) 4_575 ?
C18 C19 1.512(6) . ?
C19 H19A 0.9600 . ?
C19 H19B 0.9600 . ?
C19 H19C 0.9600 . ?
C21 C22 1.367(8) . ?
C21 C25 1.427(8) . ?
C22 C23 1.420(10) . ?
C22 C24 1.423(12) . ?
C25 C26 1.421(10) . ?
Cl1 C27 1.651(13) 4_565 ?
Cl1 C27 1.651(13) . ?
Cl1A C27 1.545(18) . ?
Cl1A C27 1.545(18) 4_565 ?
Cl1A Cl2 1.907(16) 4_565 ?
Cl1A Cl2 1.907(16) . ?
Cl2 C27 1.624(13) . ?
Cl3 Cl3 1.31(3) 4_565 ?
Cl3 C27 1.750(15) . ?
Cl3 Cl3 2.40(3) 3_656 ?
Cl3A Cl3A 1.65(5) 3_656 ?
Cl3A C27 1.660(17) . ?
Cl3A H27A 1.4529 . ?
C27 H27A 0.9600 . ?

loop_
_geom_torsion_atom_site_label_1
_geom_torsion_atom_site_label_2
_geom_torsion_atom_site_label_3
_geom_torsion_atom_site_label_4
_geom_torsion
_geom_torsion_site_symmetry_1
_geom_torsion_site_symmetry_2
_geom_torsion_site_symmetry_3
_geom_torsion_site_symmetry_4
_geom_torsion_publ_flag
C7 S1 C1 C2 180.000(0) . . . . ?
C7 S1 C1 C6 0.000(0) . . . . ?
C6 C1 C2 C3 0.000(0) . . . . ?
S1 C1 C2 C3 180.000(0) . . . . ?
C1 C2 C3 C4 0.000(1) . . . . ?
C2 C3 C4 C5 0.000(0) . . . . ?
C3 C4 C5 C6 0.000(0) . . . . ?
C4 C5 C6 C1 0.000(0) . . . . ?
C4 C5 C6 N1 180.0 . . . . ?
C2 C1 C6 C5 0.000(0) . . . . ?
S1 C1 C6 C5 180.000(0) . . . . ?
C2 C1 C6 N1 180.000(0) . . . . ?
S1 C1 C6 N1 0.000(0) . . . . ?
C7 N1 C6 C5 180.0 . . . . ?
C7 N1 C6 C1 0.000(0) . . . . ?
C6 N1 C7 C8 180.0 . . . . ?
C6 N1 C7 S1 0.000(0) . . . . ?
C1 S1 C7 N1 0.000(0) . . . . ?
C1 S1 C7 C8 180.0 . . . . ?
N1 C7 C8 C9 180.000(0) . . . . ?
S1 C7 C8 C9 0.000(0) . . . . ?
N1 C7 C8 C14 0.000(0) . . . . ?
S1 C7 C8 C14 180.000(0) . . . . ?
C14 C8 C9 C10 0.000(0) . . . . ?
C7 C8 C9 C10 180.000(0) . . . . ?
C8 C9 C10 C12 0.000(0) . . . . ?
C8 C9 C10 C11 180.000(0) . . . . ?
C9 C10 C12 C13 0.000(0) . . . . ?
C11 C10 C12 C13 180.000(0) . . . . ?
C10 C12 C13 C14 0.000(0) . . . . ?
C10 C12 C13 C15 180.000(0) . . . . ?
C12 C13 C14 O1 180.000(0) . . . . ?
C15 C13 C14 O1 0.000(0) . . . . ?
C12 C13 C14 C8 0.000(0) . . . . ?
C15 C13 C14 C8 180.000(0) . . . . ?
C9 C8 C14 O1 180.000(0) . . . . ?
C7 C8 C14 O1 0.000(0) . . . . ?
C9 C8 C14 C13 0.000(0) . . . . ?
C7 C8 C14 C13 180.000(0) . . . . ?
C12 C13 C15 C16 0.000(0) . . . . ?
C14 C13 C15 C16 180.000(0) . . . . ?
C13 C15 C16 C17 180.000(1) . . . . ?
C15 C16 C17 C25 180.000(1) . . . . ?
C15 C16 C17 C18 0.000(1) . . . . ?
C21 O2 C18 C17 0.000(1) . . . . ?
C21 O2 C18 C19 -119.6(4) . . . 4_575 ?
C21 O2 C18 C19 119.6(4) . . . . ?
C25 C17 C18 O2 0.000(1) . . . . ?
C16 C17 C18 O2 180.000(1) . . . . ?
C25 C17 C18 C19 113.7(4) . . . 4_575 ?
C16 C17 C18 C19 -66.3(4) . . . 4_575 ?
C25 C17 C18 C19 -113.7(4) . . . . ?
C16 C17 C18 C19 66.3(4) . . . . ?
C18 O2 C21 C22 180.000(1) . . . . ?
C18 O2 C21 C25 0.000(1) . . . . ?
O2 C21 C22 C23 0.000(1) . . . . ?
C25 C21 C22 C23 180.000(1) . . . . ?
O2 C21 C22 C24 180.000(1) . . . . ?
C25 C21 C22 C24 0.000(2) . . . . ?
C16 C17 C25 C26 0.000(1) . . . . ?
C18 C17 C25 C26 180.000(1) . . . . ?
C16 C17 C25 C21 180.000(1) . . . . ?
C18 C17 C25 C21 0.000(1) . . . . ?
O2 C21 C25 C17 0.000(1) . . . . ?
C22 C21 C25 C17 180.000(1) . . . . ?
O2 C21 C25 C26 180.000(1) . . . . ?
C22 C21 C25 C26 0.000(1) . . . . ?
C27 Cl1A C27 Cl2 157(2) 4_565 . . . ?
Cl2 Cl1A C27 Cl2 127(4) 4_565 . . . ?
C27 Cl1A C27 Cl3A -107(2) 4_565 . . . ?
Cl2 Cl1A C27 Cl3A -138(3) 4_565 . . . ?
Cl2 Cl1A C27 Cl3A 95.4(16) . . . . ?
Cl1A Cl2 C27 Cl3A -114(2) . . . . ?
C27 Cl1 C27 Cl2 -93.7(14) 4_565 . . . ?
C27 Cl1 C27 Cl3 46.2(15) 4_565 . . . ?
Cl3A Cl3A C27 Cl1A 52(3) 3_656 . . . ?
Cl3A Cl3A C27 Cl2 130(3) 3_656 . . . ?
Cl3 Cl3 C27 Cl2 110.2(11) 4_565 . . . ?
Cl3 Cl3 C27 Cl2 -91.2(14) 3_656 . . . ?
Cl3 Cl3 C27 Cl1 -33.5(12) 4_565 . . . ?
Cl3 Cl3 C27 Cl1 125.1(11) 3_656 . . . ?
